data_2019388
loop_
_publ_author_name
'Buist, Amanda R.'
'Kennedy, Alan R.'
'Manzie, Craig'

_publ_section_title
;
 Four salt phases of theophylline
;
_journal_coeditor_code GZ3251
_journal_issue 2
_journal_name_full 'Acta Crystallographica Section C'
_journal_page_first 220
_journal_page_last 224
_journal_paper_doi 10.1107/S2053229614000825
_journal_volume 70
_journal_year 2014
_chemical_formula_iupac 'C7 H9 N4 O2 +, B1 F4 -'
_chemical_formula_moiety 'C7 H9 N4 O2 +, B1 F4 -'
_chemical_formula_sum 'C7 H9 B F4 N4 O2'
_chemical_formula_weight 267.99
_chemical_name_systematic
;
1,3-Dimethyl-2,6-dioxo-7<i>H</i>-purin-9-ium tetrafluoroborate
;
_space_group_IT_number 14
_symmetry_cell_setting monoclinic
_symmetry_space_group_name_Hall '-P 2yn'
_symmetry_space_group_name_H-M 'P 1 21/n 1'
_atom_sites_solution_hydrogens geom
_atom_sites_solution_primary direct
_atom_sites_solution_secondary difmap
_audit_creation_method SHELXL97
_cell_angle_alpha 90.00
_cell_angle_beta 115.306(3)
_cell_angle_gamma 90.00
_cell_formula_units_Z 4
_cell_length_a 13.0883(4)
_cell_length_b 6.04130(10)
_cell_length_c 14.5542(4)
_cell_measurement_reflns_used 7776
_cell_measurement_temperature 123(2)
_cell_measurement_theta_max 29.4074
_cell_measurement_theta_min 3.3654
_cell_volume 1040.37(5)
_computing_cell_refinement 'CrysAlis PRO (Oxford Diffraction, 2010)'
_computing_data_collection 'CrysAlis PRO (Oxford Diffraction, 2010)'
_computing_data_reduction 'CrysAlis PRO (Oxford Diffraction, 2010)'
_computing_molecular_graphics
;
ORTEP-3 for Windows (Farrugia, 2012) and X-SEED (Barbour, 2001)
;
_computing_publication_material 'SHELXL97 (Sheldrick, 2008)'
_computing_structure_refinement 'SHELXL97 (Sheldrick, 2008)'
_computing_structure_solution 'SHELXS97 (Sheldrick, 2008)'
_diffrn_ambient_temperature 123(2)
_diffrn_measured_fraction_theta_full 0.999
_diffrn_measured_fraction_theta_max 0.936
_diffrn_measurement_device_type 'Oxford Diffraction Xcalibur E'
_diffrn_measurement_method 'omega scans'
_diffrn_radiation_monochromator graphite
_diffrn_radiation_source 'fine-focus sealed tube'
_diffrn_radiation_type MoK\a
_diffrn_radiation_wavelength 0.71073
_diffrn_reflns_av_R_equivalents 0.0203
_diffrn_reflns_av_sigmaI/netI 0.0155
_diffrn_reflns_limit_h_max 17
_diffrn_reflns_limit_h_min -17
_diffrn_reflns_limit_k_max 8
_diffrn_reflns_limit_k_min -7
_diffrn_reflns_limit_l_max 20
_diffrn_reflns_limit_l_min -19
_diffrn_reflns_number 14312
_diffrn_reflns_theta_full 27.00
_diffrn_reflns_theta_max 29.47
_diffrn_reflns_theta_min 3.44
_diffrn_standards_decay_% 0
_diffrn_standards_interval_count 0
_diffrn_standards_number 0
_exptl_absorpt_coefficient_mu 0.170
_exptl_absorpt_correction_T_max 1.00000
_exptl_absorpt_correction_T_min 0.91289
_exptl_absorpt_correction_type multi-scan
_exptl_absorpt_process_details
;
(CrysAlis PRO; Oxford Diffraction, 2010)
;
_exptl_crystal_colour colourless
_exptl_crystal_density_diffrn 1.711
_exptl_crystal_density_method 'not measured'
_exptl_crystal_description block
_exptl_crystal_F_000 544
_exptl_crystal_size_max 0.30
_exptl_crystal_size_mid 0.12
_exptl_crystal_size_min 0.10
_refine_diff_density_max 0.399
_refine_diff_density_min -0.233
_refine_ls_extinction_method none
_refine_ls_goodness_of_fit_ref 1.046
_refine_ls_hydrogen_treatment mixed
_refine_ls_matrix_type full
_refine_ls_number_parameters 173
_refine_ls_number_reflns 2705
_refine_ls_number_restraints 0
_refine_ls_restrained_S_all 1.046
_refine_ls_R_factor_all 0.0397
_refine_ls_R_factor_gt 0.0334
_refine_ls_shift/su_max 0.000
_refine_ls_shift/su_mean 0.000
_refine_ls_structure_factor_coef Fsqd
_refine_ls_weighting_details 'calc w=1/[\s^2^(Fo^2^)+(0.0316P)^2^+0.5591P] where P=(Fo^2^+2Fc^2^)/3'
_refine_ls_weighting_scheme calc
_refine_ls_wR_factor_gt 0.0772
_refine_ls_wR_factor_ref 0.0816
_reflns_number_gt 2366
_reflns_number_total 2705
_reflns_threshold_expression I>2\s(I)
_cod_data_source_file gz3251sup1.cif
_cod_data_source_block I
_cod_original_sg_symbol_H-M 'P 21/n'
_cod_database_code 2019388

loop_
_symmetry_equiv_pos_as_xyz
'x, y, z'
'-x+1/2, y+1/2, -z+1/2'
'-x, -y, -z'
'x-1/2, -y-1/2, z-1/2'

loop_
_atom_site_type_symbol
_atom_site_label
_atom_site_fract_x
_atom_site_fract_y
_atom_site_fract_z
_atom_site_U_iso_or_equiv
_atom_site_adp_type
_atom_site_calc_flag
_atom_site_refinement_flags
_atom_site_occupancy
_atom_site_symmetry_multiplicity
F F1 0.81186(7) 0.15621(14) 0.34517(7) 0.0323(2) Uani d . 1 1
F F2 0.86001(7) 0.08252(15) 0.51256(6) 0.0339(2) Uani d . 1 1
F F3 0.85378(7) -0.19548(13) 0.40440(6) 0.02707(18) Uani d . 1 1
F F4 0.69139(6) -0.03528(14) 0.39121(6) 0.02790(19) Uani d . 1 1
O O1 0.42131(7) 0.24903(15) 0.46997(6) 0.02036(19) Uani d . 1 1
O O2 0.33892(8) -0.26810(15) 0.21988(7) 0.0240(2) Uani d . 1 1
N N1 0.55961(8) 0.48102(17) 0.37422(7) 0.0169(2) Uani d . 1 1
N N2 0.56503(8) 0.34903(17) 0.23748(8) 0.0174(2) Uani d . 1 1
N N3 0.38136(8) -0.00979(16) 0.34439(7) 0.01487(19) Uani d . 1 1
N N4 0.44422(8) 0.02592(16) 0.21372(7) 0.0160(2) Uani d . 1 1
C C1 0.60316(10) 0.5085(2) 0.30823(9) 0.0189(2) Uani d . 1 1
H H1 0.6537 0.6236 0.3105 0.023 Uiso calc R 1 1
C C2 0.49099(9) 0.29613(19) 0.34591(8) 0.0149(2) Uani d . 1 1
C C3 0.49637(9) 0.21386(19) 0.26086(8) 0.0146(2) Uani d . 1 1
C C4 0.43007(9) 0.18602(19) 0.39354(8) 0.0147(2) Uani d . 1 1
C C5 0.38509(9) -0.09502(19) 0.25639(8) 0.0163(2) Uani d . 1 1
C C6 0.31646(10) -0.1429(2) 0.38539(9) 0.0185(2) Uani d . 1 1
H H6A 0.3229 -0.0773 0.4492 0.028 Uiso calc R 1 1
H H6B 0.3463 -0.2942 0.3980 0.028 Uiso calc R 1 1
H H6C 0.2368 -0.1460 0.3363 0.028 Uiso calc R 1 1
C C7 0.45279(12) -0.0565(2) 0.12200(9) 0.0238(3) Uani d . 1 1
H H7A 0.4207 0.0532 0.0675 0.036 Uiso calc R 1 1
H H7B 0.4110 -0.1958 0.1003 0.036 Uiso calc R 1 1
H H7C 0.5324 -0.0816 0.1372 0.036 Uiso calc R 1 1
B B1 0.80447(12) 0.0062(2) 0.41456(10) 0.0199(3) Uani d . 1 1
H H1N 0.5721(14) 0.569(3) 0.4264(13) 0.033(4) Uiso d . 1 1
H H2N 0.5852(14) 0.333(3) 0.1866(13) 0.033(4) Uiso d . 1 1

loop_
_atom_site_aniso_label
_atom_site_aniso_U_11
_atom_site_aniso_U_22
_atom_site_aniso_U_33
_atom_site_aniso_U_12
_atom_site_aniso_U_13
_atom_site_aniso_U_23
F1 0.0403(5) 0.0270(4) 0.0402(5) 0.0049(4) 0.0275(4) 0.0107(4)
F2 0.0350(4) 0.0393(5) 0.0286(4) -0.0084(4) 0.0148(4) -0.0115(4)
F3 0.0370(4) 0.0249(4) 0.0289(4) 0.0093(3) 0.0233(3) 0.0061(3)
F4 0.0221(4) 0.0308(4) 0.0334(4) -0.0010(3) 0.0144(3) -0.0003(3)
O1 0.0239(4) 0.0233(4) 0.0176(4) -0.0045(3) 0.0125(3) -0.0056(3)
O2 0.0298(5) 0.0190(4) 0.0252(4) -0.0078(4) 0.0135(4) -0.0075(4)
N1 0.0187(5) 0.0161(5) 0.0169(4) -0.0031(4) 0.0086(4) -0.0036(4)
N2 0.0198(5) 0.0185(5) 0.0174(5) -0.0015(4) 0.0113(4) -0.0013(4)
N3 0.0149(4) 0.0155(5) 0.0155(4) -0.0011(3) 0.0078(4) -0.0011(4)
N4 0.0189(5) 0.0160(5) 0.0146(4) -0.0012(4) 0.0086(4) -0.0032(4)
C1 0.0194(5) 0.0188(6) 0.0199(5) -0.0032(4) 0.0098(4) -0.0011(4)
C2 0.0153(5) 0.0149(5) 0.0147(5) -0.0008(4) 0.0066(4) -0.0019(4)
C3 0.0141(5) 0.0153(5) 0.0146(5) 0.0013(4) 0.0064(4) 0.0002(4)
C4 0.0132(5) 0.0156(5) 0.0149(5) 0.0007(4) 0.0055(4) -0.0006(4)
C5 0.0150(5) 0.0164(5) 0.0163(5) 0.0010(4) 0.0054(4) -0.0010(4)
C6 0.0180(5) 0.0178(6) 0.0226(6) -0.0025(4) 0.0115(4) 0.0009(4)
C7 0.0365(7) 0.0216(6) 0.0186(5) -0.0008(5) 0.0166(5) -0.0054(5)
B1 0.0219(6) 0.0201(6) 0.0221(6) 0.0008(5) 0.0135(5) 0.0001(5)

loop_
_atom_type_symbol
_atom_type_description
_atom_type_scat_dispersion_real
_atom_type_scat_dispersion_imag
_atom_type_scat_source
F F 0.0171 0.0103 'International Tables Vol C Tables 4.2.6.8 and 6.1.1.4'
O O 0.0106 0.0060 'International Tables Vol C Tables 4.2.6.8 and 6.1.1.4'
N N 0.0061 0.0033 'International Tables Vol C Tables 4.2.6.8 and 6.1.1.4'
C C 0.0033 0.0016 'International Tables Vol C Tables 4.2.6.8 and 6.1.1.4'
B B 0.0013 0.0007 'International Tables Vol C Tables 4.2.6.8 and 6.1.1.4'
H H 0.0000 0.0000 'International Tables Vol C Tables 4.2.6.8 and 6.1.1.4'

loop_
_geom_angle_atom_site_label_1
_geom_angle_atom_site_label_2
_geom_angle_atom_site_label_3
_geom_angle
C1 N1 C2 108.22(10)
C1 N1 H1N 124.8(11)
C2 N1 H1N 127.0(11)
C1 N2 C3 107.94(10)
C1 N2 H2N 124.9(11)
C3 N2 H2N 127.1(11)
C4 N3 C5 126.63(9)
C4 N3 C6 118.36(9)
C5 N3 C6 114.99(9)
C3 N4 C5 118.17(9)
C3 N4 C7 121.77(10)
C5 N4 C7 120.01(10)
N1 C1 N2 109.47(10)
N1 C1 H1 125.3
N2 C1 H1 125.3
C3 C2 N1 106.63(10)
C3 C2 C4 121.89(10)
N1 C2 C4 131.30(10)
N4 C3 N2 128.43(10)
N4 C3 C2 123.81(10)
N2 C3 C2 107.71(10)
O1 C4 N3 122.10(10)
O1 C4 C2 125.79(11)
N3 C4 C2 112.09(9)
O2 C5 N4 121.80(10)
O2 C5 N3 120.86(11)
N4 C5 N3 117.35(10)
N3 C6 H6A 109.5
N3 C6 H6B 109.5
H6A C6 H6B 109.5
N3 C6 H6C 109.5
H6A C6 H6C 109.5
H6B C6 H6C 109.5
N4 C7 H7A 109.5
N4 C7 H7B 109.5
H7A C7 H7B 109.5
N4 C7 H7C 109.5
H7A C7 H7C 109.5
H7B C7 H7C 109.5
F2 B1 F1 111.40(11)
F2 B1 F4 110.43(10)
F1 B1 F4 109.67(11)
F2 B1 F3 109.55(11)
F1 B1 F3 107.97(10)
F4 B1 F3 107.71(11)

loop_
_geom_bond_atom_site_label_1
_geom_bond_atom_site_label_2
_geom_bond_distance
F1 B1 1.3908(16)
F2 B1 1.3744(16)
F3 B1 1.4158(16)
F4 B1 1.3925(16)
O1 C4 1.2266(13)
O2 C5 1.2110(14)
N1 C1 1.3203(15)
N1 C2 1.3812(15)
N1 H1N 0.883(18)
N2 C1 1.3412(15)
N2 C3 1.3608(14)
N2 H2N 0.892(17)
N3 C4 1.3883(14)
N3 C5 1.4005(14)
N3 C6 1.4689(14)
N4 C3 1.3511(15)
N4 C5 1.3890(15)
N4 C7 1.4733(14)
C1 H1 0.9500
C2 C3 1.3634(15)
C2 C4 1.4253(15)
C6 H6A 0.9800
C6 H6B 0.9800
C6 H6C 0.9800
C7 H7A 0.9800
C7 H7B 0.9800
C7 H7C 0.9800

loop_
_geom_hbond_atom_site_label_D
_geom_hbond_atom_site_label_H
_geom_hbond_atom_site_label_A
_geom_hbond_site_symmetry_A
_geom_hbond_distance_DH
_geom_hbond_distance_HA
_geom_hbond_distance_DA
_geom_hbond_angle_DHA
N1 H1N O1 3_666 0.883(18) 1.838(18) 2.7165(13) 172.7(16)
N2 H2N F3 2_655 0.892(17) 1.823(18) 2.7094(12) 172.2(16)
N2 H2N F1 2_655 0.892(17) 2.525(17) 3.0239(13) 115.9(14)

loop_
_geom_torsion_atom_site_label_1
_geom_torsion_atom_site_label_2
_geom_torsion_atom_site_label_3
_geom_torsion_atom_site_label_4
_geom_torsion
C2 N1 C1 N2 0.33(14)
C3 N2 C1 N1 -1.05(14)
C1 N1 C2 C3 0.52(13)
C1 N1 C2 C4 175.59(12)
C5 N4 C3 N2 174.85(11)
C7 N4 C3 N2 -2.56(18)
C5 N4 C3 C2 -2.47(16)
C7 N4 C3 C2 -179.88(11)
C1 N2 C3 N4 -176.30(11)
C1 N2 C3 C2 1.36(13)
N1 C2 C3 N4 176.65(10)
C4 C2 C3 N4 1.01(17)
N1 C2 C3 N2 -1.15(12)
C4 C2 C3 N2 -176.79(10)
C5 N3 C4 O1 179.16(11)
C6 N3 C4 O1 0.68(16)
C5 N3 C4 C2 -2.02(15)
C6 N3 C4 C2 179.50(10)
C3 C2 C4 O1 179.94(11)
N1 C2 C4 O1 5.5(2)
C3 C2 C4 N3 1.18(15)
N1 C2 C4 N3 -173.26(11)
C3 N4 C5 O2 -177.95(11)
C7 N4 C5 O2 -0.49(17)
C3 N4 C5 N3 1.61(15)
C7 N4 C5 N3 179.07(10)
C4 N3 C5 O2 -179.75(11)
C6 N3 C5 O2 -1.22(15)
C4 N3 C5 N4 0.69(16)
C6 N3 C5 N4 179.22(10)
